data_7031870
loop_
_publ_author_name
'Rivers, Joseph H.'
'Jones, Richard A.'

_publ_section_title
;
 Synthesis and structures of mononuclear 3,4-bis(trifluoromethyl)pyrrolyl
 complexes of Rh(i) and Ni(ii).
;
_journal_issue 43
_journal_name_full 'Dalton transactions (Cambridge, England : 2003)'
_journal_page_first 16275
_journal_page_last 16282
_journal_paper_doi 10.1039/c4dt01742k
_journal_volume 43
_journal_year 2014
_chemical_formula_moiety 'C18 H25 F6 N Ni P2'
_chemical_formula_sum 'C18 H25 F6 N Ni P2'
_chemical_formula_weight 490.04
_chemical_melting_point 164.5(15)
_chemical_name_systematic
; 
 phenyl-(3,4-bis(trifluoromethyl)-Pyrrole)-trans-
bis(trimethylphosphine)nickel(ii) 
;
_space_group_IT_number 14
_symmetry_cell_setting monoclinic
_symmetry_space_group_name_Hall '-P 2yn'
_symmetry_space_group_name_H-M 'P 1 21/n 1'
_atom_sites_solution_hydrogens geom
_atom_sites_solution_primary direct
_atom_sites_solution_secondary difmap
_audit_creation_method SHELXL-97
_cell_angle_alpha 90.00
_cell_angle_beta 110.989(5)
_cell_angle_gamma 90.00
_cell_formula_units_Z 4
_cell_length_a 14.992(5)
_cell_length_b 8.881(3)
_cell_length_c 17.857(6)
_cell_measurement_reflns_used 4036
_cell_measurement_temperature 100(2)
_cell_measurement_theta_max 30.9052
_cell_measurement_theta_min 2.2096
_cell_volume 2219.8(13)
_computing_cell_refinement 'CrystalClear (Rigaku Inc., 2008)'
_computing_data_collection 'CrystalClear (Rigaku Inc., 2008)'
_computing_data_reduction 'CrystalClear (Rigaku Inc., 2008)'
_computing_molecular_graphics 'Ortep-3 for Windows (Farrugia, 1997)'
_computing_publication_material 'CIFTAB (Sheldrick, 2008)'
_computing_structure_refinement 'XL SHELXTL/PC, Siemens Analytical'
_computing_structure_solution
;

SIR97 - Altomare A., Burla M.C., Camalli M., Cascarano G.L., Giacovazzo C., 
Guagliardi A., Moliterni A.G.G., Polidori G.,Spagna R.
;
_diffrn_ambient_temperature 100(2)
_diffrn_detector_area_resol_mean 28.5714
_diffrn_measured_fraction_theta_full 0.981
_diffrn_measured_fraction_theta_max 0.981
_diffrn_measurement_device_type 'Rigaku AFC-12 with Saturn 724+CCD'
_diffrn_measurement_method \w-scan
_diffrn_radiation_monochromator graphite
_diffrn_radiation_source 'fine-focus sealed tube'
_diffrn_radiation_type MoK\a
_diffrn_radiation_wavelength 0.71069
_diffrn_reflns_av_R_equivalents 0.0464
_diffrn_reflns_av_sigmaI/netI 0.0894
_diffrn_reflns_limit_h_max 18
_diffrn_reflns_limit_h_min -19
_diffrn_reflns_limit_k_max 11
_diffrn_reflns_limit_k_min -11
_diffrn_reflns_limit_l_max 22
_diffrn_reflns_limit_l_min -14
_diffrn_reflns_number 9292
_diffrn_reflns_theta_full 27.50
_diffrn_reflns_theta_max 27.50
_diffrn_reflns_theta_min 1.53
_exptl_absorpt_coefficient_mu 1.071
_exptl_absorpt_correction_T_max 0.890
_exptl_absorpt_correction_T_min 0.471
_exptl_absorpt_correction_type multi-scan
_exptl_absorpt_process_details
;
Abscor. T. Higashi (2001).
The Rigaku Corporation, Tokyo, Japan.
;
_exptl_crystal_colour yellow
_exptl_crystal_density_diffrn 1.466
_exptl_crystal_density_method 'not measured'
_exptl_crystal_description prism
_exptl_crystal_F_000 1008
_exptl_crystal_size_max 0.23
_exptl_crystal_size_mid 0.19
_exptl_crystal_size_min 0.18
_refine_diff_density_max 0.689
_refine_diff_density_min -0.475
_refine_diff_density_rms 0.099
_refine_ls_extinction_method none
_refine_ls_goodness_of_fit_ref 0.984
_refine_ls_hydrogen_treatment constr
_refine_ls_matrix_type full
_refine_ls_number_parameters 259
_refine_ls_number_reflns 5006
_refine_ls_number_restraints 0
_refine_ls_restrained_S_all 0.984
_refine_ls_R_factor_all 0.0956
_refine_ls_R_factor_gt 0.0686
_refine_ls_shift/su_max 0.001
_refine_ls_shift/su_mean 0.000
_refine_ls_structure_factor_coef Fsqd
_refine_ls_weighting_details 'calc w=1/[\s^2^(Fo^2^)+(0.0787P)^2^+3.9000P] where P=(Fo^2^+2Fc^2^)/3'
_refine_ls_weighting_scheme calc
_refine_ls_wR_factor_gt 0.1553
_refine_ls_wR_factor_ref 0.1766
_reflns_number_gt 3772
_reflns_number_total 5006
_reflns_threshold_expression >2sigma(I)
_cod_data_source_file c4dt01742k1.cif
_cod_data_source_block 5
_cod_depositor_comments
;
The following automatic conversions were performed:

'_chemical_melting_point' value '163-166' was changed to '164.5(15)'
- the average value was taken and precision was
estimated.

'_exptl_absorpt_correction_type' value 'Multi-scan'
changed to 'multi-scan' according to
/usr/data/users/saulius/crontab/automatic-downloads/rss-feeds/RSC/lib/dictionaries/cif_core.dic
dictionary named 'cif_core.dic' version 2.4.2 from 2011-04-26.

Automatic conversion script
Id: cif_fix_values 2281 2013-09-26 08:29:07Z andrius 

 Adding full bibliography for 7031866--7031870.cif.
;
_cod_original_sg_symbol_H-M P21/n
_cod_database_code 7031870

loop_
_symmetry_equiv_pos_as_xyz
'x, y, z'
'-x+1/2, y+1/2, -z+1/2'
'-x, -y, -z'
'x-1/2, -y-1/2, z-1/2'

loop_
_atom_site_label
_atom_site_type_symbol
_atom_site_fract_x
_atom_site_fract_y
_atom_site_fract_z
_atom_site_U_iso_or_equiv
_atom_site_adp_type
_atom_site_occupancy
_atom_site_symmetry_multiplicity
_atom_site_calc_flag
_atom_site_refinement_flags
Ni1 Ni 0.66745(4) 0.32135(6) 0.92745(3) 0.02216(18) Uani 1 1 d .
P1 P 0.54358(8) 0.17248(13) 0.88009(7) 0.0253(3) Uani 1 1 d .
P2 P 0.78760(8) 0.47545(14) 0.98288(7) 0.0253(3) Uani 1 1 d .
N1 N 0.6374(2) 0.4183(4) 0.8250(2) 0.0248(8) Uani 1 1 d .
F1 F 0.4496(2) 0.7595(4) 0.71121(17) 0.0402(7) Uani 1 1 d .
F2 F 0.4775(2) 0.6991(4) 0.60445(17) 0.0478(8) Uani 1 1 d .
F3 F 0.5738(2) 0.8460(3) 0.6923(2) 0.0459(8) Uani 1 1 d .
F4 F 0.5921(2) 0.4427(4) 0.56512(16) 0.0403(7) Uani 1 1 d .
F5 F 0.6717(2) 0.6447(3) 0.60907(17) 0.0410(7) Uani 1 1 d .
F6 F 0.7407(2) 0.4274(4) 0.63778(17) 0.0438(8) Uani 1 1 d .
C1 C 0.6922(3) 0.2399(5) 1.0319(3) 0.0258(9) Uani 1 1 d .
C2 C 0.7508(3) 0.1130(6) 1.0612(3) 0.0318(11) Uani 1 1 d .
H2 H 0.7775 0.0622 1.0273 0.038 Uiso 1 1 calc R
C3 C 0.7703(4) 0.0609(6) 1.1392(3) 0.0389(12) Uani 1 1 d .
H3 H 0.8104 -0.0244 1.1576 0.047 Uiso 1 1 calc R
C4 C 0.7325(4) 0.1311(7) 1.1899(3) 0.0410(13) Uani 1 1 d .
H4 H 0.7468 0.0950 1.2430 0.049 Uiso 1 1 calc R
C5 C 0.6733(4) 0.2550(7) 1.1626(3) 0.0382(13) Uani 1 1 d .
H5 H 0.6468 0.3041 1.1970 0.046 Uiso 1 1 calc R
C6 C 0.6528(3) 0.3074(6) 1.0844(3) 0.0306(10) Uani 1 1 d .
H6 H 0.6111 0.3911 1.0662 0.037 Uiso 1 1 calc R
C7 C 0.4935(4) 0.1524(6) 0.7713(3) 0.0386(12) Uani 1 1 d .
H7A H 0.5407 0.1046 0.7526 0.058 Uiso 1 1 calc R
H7B H 0.4770 0.2519 0.7465 0.058 Uiso 1 1 calc R
H7C H 0.4359 0.0897 0.7563 0.058 Uiso 1 1 calc R
C8 C 0.4422(3) 0.2456(6) 0.9025(3) 0.0366(12) Uani 1 1 d .
H8A H 0.3869 0.1794 0.8787 0.055 Uiso 1 1 calc R
H8B H 0.4266 0.3471 0.8800 0.055 Uiso 1 1 calc R
H8C H 0.4586 0.2497 0.9607 0.055 Uiso 1 1 calc R
C9 C 0.5539(4) -0.0210(5) 0.9149(3) 0.0375(12) Uani 1 1 d .
H9A H 0.5770 -0.0224 0.9737 0.056 Uiso 1 1 calc R
H9B H 0.5991 -0.0751 0.8964 0.056 Uiso 1 1 calc R
H9C H 0.4912 -0.0698 0.8935 0.056 Uiso 1 1 calc R
C10 C 0.7532(4) 0.6318(6) 1.0322(3) 0.0419(13) Uani 1 1 d .
H10A H 0.7372 0.5940 1.0774 0.063 Uiso 1 1 calc R
H10B H 0.6974 0.6826 0.9939 0.063 Uiso 1 1 calc R
H10C H 0.8064 0.7032 1.0519 0.063 Uiso 1 1 calc R
C11 C 0.8346(4) 0.5708(6) 0.9144(3) 0.0405(13) Uani 1 1 d .
H11A H 0.8819 0.6461 0.9441 0.061 Uiso 1 1 calc R
H11B H 0.7822 0.6207 0.8720 0.061 Uiso 1 1 calc R
H11C H 0.8650 0.4970 0.8905 0.061 Uiso 1 1 calc R
C12 C 0.8944(4) 0.4005(6) 1.0581(3) 0.0429(13) Uani 1 1 d .
H12A H 0.9182 0.3157 1.0355 0.064 Uiso 1 1 calc R
H12B H 0.8795 0.3658 1.1044 0.064 Uiso 1 1 calc R
H12C H 0.9433 0.4792 1.0752 0.064 Uiso 1 1 calc R
C13 C 0.5771(3) 0.5387(5) 0.8007(3) 0.0267(10) Uani 1 1 d .
H13 H 0.5424 0.5821 0.8306 0.032 Uiso 1 1 calc R
C14 C 0.5738(3) 0.5887(5) 0.7261(3) 0.0255(9) Uani 1 1 d .
C15 C 0.5198(3) 0.7195(6) 0.6842(3) 0.0320(11) Uani 1 1 d .
C16 C 0.6734(3) 0.3926(5) 0.7658(2) 0.0245(9) Uani 1 1 d .
H16 H 0.7177 0.3152 0.7671 0.029 Uiso 1 1 calc R
C17 C 0.6365(3) 0.4948(5) 0.7036(3) 0.0248(9) Uani 1 1 d .
C18 C 0.6592(3) 0.5021(6) 0.6299(3) 0.0313(11) Uani 1 1 d .

loop_
_atom_site_aniso_label
_atom_site_aniso_U_11
_atom_site_aniso_U_22
_atom_site_aniso_U_33
_atom_site_aniso_U_23
_atom_site_aniso_U_13
_atom_site_aniso_U_12
Ni1 0.0250(3) 0.0222(3) 0.0213(3) 0.0013(2) 0.0106(2) -0.0008(2)
P1 0.0285(6) 0.0235(6) 0.0263(6) -0.0001(5) 0.0125(5) -0.0022(5)
P2 0.0250(5) 0.0254(6) 0.0279(6) -0.0029(5) 0.0123(5) -0.0011(5)
N1 0.0270(18) 0.025(2) 0.0256(18) 0.0026(16) 0.0137(15) 0.0030(15)
F1 0.0385(15) 0.0453(19) 0.0433(17) 0.0104(14) 0.0224(13) 0.0115(14)
F2 0.0522(18) 0.061(2) 0.0274(15) 0.0101(14) 0.0110(14) 0.0218(16)
F3 0.0488(17) 0.0311(17) 0.065(2) 0.0143(15) 0.0286(16) 0.0045(14)
F4 0.0485(17) 0.0452(19) 0.0247(14) -0.0027(13) 0.0099(13) -0.0025(14)
F5 0.0588(19) 0.0361(17) 0.0383(16) 0.0039(13) 0.0297(15) -0.0077(14)
F6 0.0434(16) 0.060(2) 0.0383(16) 0.0043(15) 0.0269(14) 0.0121(15)
C1 0.025(2) 0.026(2) 0.027(2) 0.0006(19) 0.0106(18) -0.0018(18)
C2 0.038(2) 0.033(3) 0.025(2) 0.005(2) 0.012(2) 0.002(2)
C3 0.042(3) 0.035(3) 0.035(3) 0.009(2) 0.008(2) -0.005(2)
C4 0.042(3) 0.054(4) 0.022(2) 0.004(2) 0.006(2) -0.014(3)
C5 0.039(3) 0.055(4) 0.025(2) -0.003(2) 0.017(2) -0.015(3)
C6 0.030(2) 0.036(3) 0.028(2) -0.004(2) 0.014(2) -0.006(2)
C7 0.044(3) 0.043(3) 0.027(2) -0.011(2) 0.010(2) -0.014(2)
C8 0.032(2) 0.040(3) 0.045(3) 0.000(2) 0.021(2) -0.001(2)
C9 0.038(3) 0.023(2) 0.053(3) 0.007(2) 0.017(2) -0.005(2)
C10 0.039(3) 0.039(3) 0.059(3) -0.018(3) 0.030(3) -0.005(2)
C11 0.045(3) 0.041(3) 0.040(3) -0.005(2) 0.020(2) -0.016(2)
C12 0.034(3) 0.037(3) 0.047(3) -0.002(2) 0.001(2) -0.004(2)
C13 0.024(2) 0.029(3) 0.030(2) 0.0049(19) 0.0130(18) 0.0001(18)
C14 0.028(2) 0.025(2) 0.024(2) 0.0028(18) 0.0102(18) 0.0007(18)
C15 0.030(2) 0.036(3) 0.034(3) 0.009(2) 0.017(2) 0.005(2)
C16 0.027(2) 0.025(2) 0.022(2) -0.0010(18) 0.0096(18) -0.0020(18)
C17 0.028(2) 0.025(2) 0.022(2) -0.0012(18) 0.0097(18) -0.0020(18)
C18 0.034(2) 0.036(3) 0.026(2) -0.002(2) 0.013(2) 0.003(2)

loop_
_atom_type_symbol
_atom_type_description
_atom_type_scat_dispersion_real
_atom_type_scat_dispersion_imag
_atom_type_scat_source
C C 0.0033 0.0016 'International Tables Vol C Tables 4.2.6.8 and 6.1.1.4'
H H 0.0000 0.0000 'International Tables Vol C Tables 4.2.6.8 and 6.1.1.4'
N N 0.0061 0.0033 'International Tables Vol C Tables 4.2.6.8 and 6.1.1.4'
F F 0.0171 0.0103 'International Tables Vol C Tables 4.2.6.8 and 6.1.1.4'
P P 0.1023 0.0942 'International Tables Vol C Tables 4.2.6.8 and 6.1.1.4'
Ni Ni 0.3393 1.1124 'International Tables Vol C Tables 4.2.6.8 and 6.1.1.4'

loop_
_geom_angle_atom_site_label_1
_geom_angle_atom_site_label_2
_geom_angle_atom_site_label_3
_geom_angle
C1 Ni1 N1 174.98(18)
C1 Ni1 P1 89.43(14)
N1 Ni1 P1 91.48(12)
C1 Ni1 P2 87.39(14)
N1 Ni1 P2 91.40(12)
P1 Ni1 P2 175.34(5)
C9 P1 C7 103.0(3)
C9 P1 C8 103.8(2)
C7 P1 C8 102.2(2)
C9 P1 Ni1 118.89(17)
C7 P1 Ni1 116.08(18)
C8 P1 Ni1 111.02(18)
C12 P2 C10 104.5(3)
C12 P2 C11 102.5(3)
C10 P2 C11 102.4(3)
C12 P2 Ni1 118.06(19)
C10 P2 Ni1 111.46(17)
C11 P2 Ni1 116.05(17)
C13 N1 C16 106.5(4)
C13 N1 Ni1 123.7(3)
C16 N1 Ni1 129.6(3)
C2 C1 C6 116.5(4)
C2 C1 Ni1 122.9(3)
C6 C1 Ni1 120.5(4)
C3 C2 C1 121.1(5)
C3 C2 H2 119.5
C1 C2 H2 119.5
C4 C3 C2 121.2(5)
C4 C3 H3 119.4
C2 C3 H3 119.4
C3 C4 C5 119.3(5)
C3 C4 H4 120.3
C5 C4 H4 120.3
C4 C5 C6 120.0(5)
C4 C5 H5 120.0
C6 C5 H5 120.0
C5 C6 C1 121.9(5)
C5 C6 H6 119.0
C1 C6 H6 119.0
P1 C7 H7A 109.5
P1 C7 H7B 109.5
H7A C7 H7B 109.5
P1 C7 H7C 109.5
H7A C7 H7C 109.5
H7B C7 H7C 109.5
P1 C8 H8A 109.5
P1 C8 H8B 109.5
H8A C8 H8B 109.5
P1 C8 H8C 109.5
H8A C8 H8C 109.5
H8B C8 H8C 109.5
P1 C9 H9A 109.5
P1 C9 H9B 109.5
H9A C9 H9B 109.5
P1 C9 H9C 109.5
H9A C9 H9C 109.5
H9B C9 H9C 109.5
P2 C10 H10A 109.5
P2 C10 H10B 109.5
H10A C10 H10B 109.5
P2 C10 H10C 109.5
H10A C10 H10C 109.5
H10B C10 H10C 109.5
P2 C11 H11A 109.5
P2 C11 H11B 109.5
H11A C11 H11B 109.5
P2 C11 H11C 109.5
H11A C11 H11C 109.5
H11B C11 H11C 109.5
P2 C12 H12A 109.5
P2 C12 H12B 109.5
H12A C12 H12B 109.5
P2 C12 H12C 109.5
H12A C12 H12C 109.5
H12B C12 H12C 109.5
N1 C13 C14 110.3(4)
N1 C13 H13 124.8
C14 C13 H13 124.8
C13 C14 C17 106.5(4)
C13 C14 C15 124.7(4)
C17 C14 C15 128.7(4)
F2 C15 F1 106.2(4)
F2 C15 F3 105.1(4)
F1 C15 F3 104.8(4)
F2 C15 C14 113.5(4)
F1 C15 C14 112.7(4)
F3 C15 C14 113.8(4)
N1 C16 C17 110.8(4)
N1 C16 H16 124.6
C17 C16 H16 124.6
C16 C17 C14 105.8(4)
C16 C17 C18 126.2(4)
C14 C17 C18 128.0(4)
F4 C18 F5 105.5(4)
F4 C18 F6 105.6(4)
F5 C18 F6 106.3(4)
F4 C18 C17 114.3(4)
F5 C18 C17 112.7(4)
F6 C18 C17 112.0(4)

loop_
_geom_bond_atom_site_label_1
_geom_bond_atom_site_label_2
_geom_bond_distance
Ni1 C1 1.908(4)
Ni1 N1 1.924(4)
Ni1 P1 2.1879(14)
Ni1 P2 2.1954(13)
P1 C9 1.815(5)
P1 C7 1.824(5)
P1 C8 1.824(5)
P2 C12 1.809(5)
P2 C10 1.815(5)
P2 C11 1.823(5)
N1 C13 1.367(6)
N1 C16 1.366(5)
F1 C15 1.354(5)
F2 C15 1.348(6)
F3 C15 1.362(6)
F4 C18 1.339(5)
F5 C18 1.351(6)
F6 C18 1.352(5)
C1 C2 1.409(7)
C1 C6 1.410(6)
C2 C3 1.395(7)
C2 H2 0.9500
C3 C4 1.378(8)
C3 H3 0.9500
C4 C5 1.387(8)
C4 H4 0.9500
C5 C6 1.397(7)
C5 H5 0.9500
C6 H6 0.9500
C7 H7A 0.9800
C7 H7B 0.9800
C7 H7C 0.9800
C8 H8A 0.9800
C8 H8B 0.9800
C8 H8C 0.9800
C9 H9A 0.9800
C9 H9B 0.9800
C9 H9C 0.9800
C10 H10A 0.9800
C10 H10B 0.9800
C10 H10C 0.9800
C11 H11A 0.9800
C11 H11B 0.9800
C11 H11C 0.9800
C12 H12A 0.9800
C12 H12B 0.9800
C12 H12C 0.9800
C13 C14 1.388(6)
C13 H13 0.9500
C14 C17 1.418(6)
C14 C15 1.459(6)
C16 C17 1.387(6)
C16 H16 0.9500
C17 C18 1.476(6)

loop_
_geom_torsion_atom_site_label_1
_geom_torsion_atom_site_label_2
_geom_torsion_atom_site_label_3
_geom_torsion_atom_site_label_4
_geom_torsion
C1 Ni1 P1 C9 -41.9(3)
N1 Ni1 P1 C9 143.0(2)
C1 Ni1 P1 C7 -165.6(3)
N1 Ni1 P1 C7 19.3(2)
C1 Ni1 P1 C8 78.3(2)
N1 Ni1 P1 C8 -96.8(2)
C1 Ni1 P2 C12 42.0(3)
N1 Ni1 P2 C12 -142.8(2)
C1 Ni1 P2 C10 -79.0(3)
N1 Ni1 P2 C10 96.1(2)
C1 Ni1 P2 C11 164.3(3)
N1 Ni1 P2 C11 -20.5(2)
P1 Ni1 N1 C13 87.4(3)
P2 Ni1 N1 C13 -88.9(3)
P1 Ni1 N1 C16 -97.4(4)
P2 Ni1 N1 C16 86.3(4)
P1 Ni1 C1 C2 89.7(4)
P2 Ni1 C1 C2 -93.7(4)
P1 Ni1 C1 C6 -91.3(4)
P2 Ni1 C1 C6 85.3(4)
C6 C1 C2 C3 -1.8(7)
Ni1 C1 C2 C3 177.3(4)
C1 C2 C3 C4 0.4(8)
C2 C3 C4 C5 0.5(8)
C3 C4 C5 C6 -0.1(8)
C4 C5 C6 C1 -1.3(7)
C2 C1 C6 C5 2.2(7)
Ni1 C1 C6 C5 -176.9(4)
C16 N1 C13 C14 0.6(5)
Ni1 N1 C13 C14 176.7(3)
N1 C13 C14 C17 -0.7(5)
N1 C13 C14 C15 -177.1(4)
C13 C14 C15 F2 -140.9(5)
C17 C14 C15 F2 43.5(7)
C13 C14 C15 F1 -20.1(7)
C17 C14 C15 F1 164.4(4)
C13 C14 C15 F3 99.0(5)
C17 C14 C15 F3 -76.6(6)
C13 N1 C16 C17 -0.3(5)
Ni1 N1 C16 C17 -176.1(3)
N1 C16 C17 C14 -0.2(5)
N1 C16 C17 C18 179.7(4)
C13 C14 C17 C16 0.5(5)
C15 C14 C17 C16 176.7(4)
C13 C14 C17 C18 -179.3(4)
C15 C14 C17 C18 -3.1(8)
C16 C17 C18 F4 101.9(5)
C14 C17 C18 F4 -78.3(6)
C16 C17 C18 F5 -137.7(4)
C14 C17 C18 F5 42.1(6)
C16 C17 C18 F6 -18.0(7)
C14 C17 C18 F6 161.8(4)
